data_7058867
loop_
_publ_author_name
'Anamika, Anamika'
'Singh, Rajan'
'Manar, Krishna K.'
'Yadav, Chote Lal'
'Kumar, Akhilesh'
'Singh, Rakesh K.'
'Drew, Michael. G. B.'
'Singh, Nanhai'

_publ_section_title
;
 Impact of substituents on the crystal structures and anti-leishmanial
 activity of new homoleptic Bi(iii) dithiocarbamates
;
_journal_issue 43
_journal_name_full 'New Journal of Chemistry'
_journal_page_first 16921
_journal_paper_doi 10.1039/C9NJ04477A
_journal_volume 43
_journal_year 2019
_chemical_formula_sum 'C96 H94 Bi2 N6 O6 S12'
_chemical_formula_weight 2230.45
_space_group_crystal_system monoclinic
_space_group_IT_number 14
_space_group_name_Hall '-P 2yn'
_space_group_name_H-M_alt 'P 1 21/n 1'
_symmetry_space_group_name_Hall '-P 2yn'
_symmetry_space_group_name_H-M 'P 1 21/n 1'
_atom_sites_solution_hydrogens geom
_audit_creation_method SHELXL-2016/6
_audit_update_record
;
2019-09-25 deposited with the CCDC.    2019-10-03 downloaded from the CCDC.
;
_cell_angle_alpha 90
_cell_angle_beta 103.156(2)
_cell_angle_gamma 90
_cell_formula_units_Z 2
_cell_length_a 13.8565(10)
_cell_length_b 14.7079(11)
_cell_length_c 24.3613(19)
_cell_measurement_reflns_used 74287
_cell_measurement_temperature 298(2)
_cell_measurement_theta_max 25.290
_cell_measurement_theta_min 1.899
_cell_volume 4834.5(6)
_computing_cell_refinement 'Crysalis, Oxford Diffraction'
_computing_data_collection 'Crysalis, Oxford Diffraction'
_computing_data_reduction 'Crysalis, Oxford Diffraction'
_computing_molecular_graphics PLATON(Spek,2004)
_computing_publication_material 'SHELXL, PLATON, WINGX (Ferrugia, 2012)'
_computing_structure_refinement 'SHELXL (Sheldrick, 2008)'
_computing_structure_solution 'SHELXS (Sheldrick, 2008)'
_diffrn_ambient_temperature 298(2)
_diffrn_measured_fraction_theta_full 0.999
_diffrn_measured_fraction_theta_max 0.997
_diffrn_measurement_device_type 'Oxford Diffaction X-Calibor System'
_diffrn_measurement_method '321 frames, counting time 10 s.'
_diffrn_radiation_monochromator graphite
_diffrn_radiation_source 'fine-focus sealed tube'
_diffrn_radiation_type MoK\a
_diffrn_radiation_wavelength 0.71073
_diffrn_reflns_av_R_equivalents 0.1162
_diffrn_reflns_av_unetI/netI 0.0473
_diffrn_reflns_Laue_measured_fraction_full 0.999
_diffrn_reflns_Laue_measured_fraction_max 0.997
_diffrn_reflns_limit_h_max 16
_diffrn_reflns_limit_h_min -16
_diffrn_reflns_limit_k_max 17
_diffrn_reflns_limit_k_min -17
_diffrn_reflns_limit_l_max 29
_diffrn_reflns_limit_l_min -29
_diffrn_reflns_number 74287
_diffrn_reflns_point_group_measured_fraction_full 0.999
_diffrn_reflns_point_group_measured_fraction_max 0.997
_diffrn_reflns_theta_full 25.242
_diffrn_reflns_theta_max 25.290
_diffrn_reflns_theta_min 1.899
_exptl_absorpt_coefficient_mu 3.949
_exptl_absorpt_correction_T_max 1.000
_exptl_absorpt_correction_T_min 0.799
_exptl_absorpt_correction_type empirical
_exptl_absorpt_process_details 'ABSPACK, Oxford Diffraction Ltd'
_exptl_crystal_colour brown
_exptl_crystal_density_diffrn 1.532
_exptl_crystal_description block
_exptl_crystal_F_000 2236
_exptl_crystal_size_max 0.20
_exptl_crystal_size_mid 0.20
_exptl_crystal_size_min 0.18
_refine_diff_density_max 2.166
_refine_diff_density_min -0.994
_refine_diff_density_rms 0.122
_refine_ls_extinction_method none
_refine_ls_goodness_of_fit_ref 1.221
_refine_ls_hydrogen_treatment constr
_refine_ls_matrix_type full
_refine_ls_number_parameters 525
_refine_ls_number_reflns 8770
_refine_ls_number_restraints 45
_refine_ls_restrained_S_all 1.233
_refine_ls_R_factor_all 0.0687
_refine_ls_R_factor_gt 0.0551
_refine_ls_shift/su_max 0.003
_refine_ls_shift/su_mean 0.000
_refine_ls_structure_factor_coef Fsqd
_refine_ls_weighting_details 'w=1/[\s^2^(Fo^2^)+(0.0529P)^2^+15.0769P] where P=(Fo^2^+2Fc^2^)/3'
_refine_ls_weighting_scheme calc
_refine_ls_wR_factor_gt 0.1372
_refine_ls_wR_factor_ref 0.1421
_reflns_Friedel_coverage 0.000
_reflns_number_gt 7360
_reflns_number_total 8772
_reflns_threshold_expression 'I > 2\s(I)'
_cod_data_source_file c9nj04477a2.cif
_cod_data_source_block 6
_cod_depositor_comments 'Adding full bibliography for 7058863--7058868.cif.'
_cod_database_code 7058867
_shelx_shelxl_version_number 2016/6
_shelx_space_group_comment
;
The symmetry employed for this shelxl refinement is uniquely defined
by the following loop, which should always be used as a source of
symmetry information in preference to the above space-group names.
They are only intended as comments.
;

loop_
_space_group_symop_operation_xyz
'x, y, z'
'-x+1/2, y+1/2, -z+1/2'
'-x, -y, -z'
'x-1/2, -y-1/2, z-1/2'

loop_
_atom_site_label
_atom_site_type_symbol
_atom_site_fract_x
_atom_site_fract_y
_atom_site_fract_z
_atom_site_U_iso_or_equiv
_atom_site_adp_type
_atom_site_occupancy
_atom_site_site_symmetry_order
_atom_site_calc_flag
_atom_site_refinement_flags_posn
_atom_site_refinement_flags_adp
_atom_site_refinement_flags_occupancy
_atom_site_disorder_assembly
_atom_site_disorder_group
Bi1 Bi 0.40897(2) 1.05057(2) 0.03828(2) 0.04373(11) Uani 1 1 d . . . . .
S11 S 0.49741(15) 1.17129(15) 0.12199(9) 0.0586(5) Uani 1 1 d . . . . .
C12 C 0.4088(5) 1.2478(5) 0.0918(3) 0.0491(18) Uani 1 1 d . . . . .
S13 S 0.31502(15) 1.21364(17) 0.03659(10) 0.0652(6) Uani 1 1 d . . . . .
N14 N 0.4106(5) 1.3325(5) 0.1111(3) 0.0628(18) Uani 1 1 d . . . . .
C21 C 0.3375(8) 1.4005(6) 0.0884(5) 0.077(3) Uani 1 1 d . . . . .
H21A H 0.306351 1.384268 0.049798 0.092 Uiso 1 1 calc R U . . .
H21B H 0.370700 1.458307 0.087496 0.092 Uiso 1 1 calc R U . . .
C22 C 0.2577(7) 1.4120(6) 0.1210(4) 0.062(2) Uani 1 1 d . . . . .
C23 C 0.2362(9) 1.3484(7) 0.1566(5) 0.093(4) Uani 1 1 d . . . . .
H23 H 0.272816 1.294809 0.162056 0.112 Uiso 1 1 calc R U . . .
C24 C 0.1602(9) 1.3607(8) 0.1854(5) 0.096(4) Uani 1 1 d . . . . .
H24 H 0.146851 1.316389 0.209854 0.115 Uiso 1 1 calc R U . . .
C25 C 0.1065(8) 1.4387(8) 0.1768(5) 0.086(3) Uani 1 1 d . . . . .
C26 C 0.1260(9) 1.5013(7) 0.1393(5) 0.090(3) Uani 1 1 d . . . . .
H26 H 0.086705 1.553058 0.131567 0.108 Uiso 1 1 calc R U . . .
C27 C 0.2021(8) 1.4891(6) 0.1130(4) 0.073(3) Uani 1 1 d . . . . .
H27 H 0.216078 1.534182 0.089217 0.088 Uiso 1 1 calc R U . . .
O28 O 0.0300(7) 1.4582(7) 0.2013(5) 0.122(3) Uani 1 1 d . . . . .
C29 C 0.0130(11) 1.3985(11) 0.2428(7) 0.143(6) Uani 1 1 d . . . . .
H29A H -0.017560 1.343978 0.225360 0.215 Uiso 1 1 calc R U . . .
H29B H -0.029970 1.426957 0.263553 0.215 Uiso 1 1 calc R U . . .
H29C H 0.074918 1.383641 0.268059 0.215 Uiso 1 1 calc R U . . .
C31 C 0.4905(9) 1.3638(7) 0.1578(5) 0.088(3) Uani 1 1 d . . . . .
H31A H 0.460652 1.406638 0.179255 0.106 Uiso 1 1 calc R U . A 1
H31B H 0.510366 1.311531 0.181971 0.106 Uiso 1 1 calc R U . A 1
C32A C 0.5747(11) 1.4028(12) 0.1506(9) 0.066(6) Uiso 0.47(3) 1 d G . P B 1
C33A C 0.6494(13) 1.4334(13) 0.1949(8) 0.094(8) Uiso 0.47(3) 1 d G . P B 1
H33A H 0.644310 1.424545 0.231904 0.113 Uiso 0.47(3) 1 calc R U P B 1
C34A C 0.7319(12) 1.4772(14) 0.1838(10) 0.112(11) Uiso 0.47(3) 1 d G . P B 1
H34A H 0.781881 1.497691 0.213475 0.134 Uiso 0.47(3) 1 calc R U P B 1
C35A C 0.7395(12) 1.4904(15) 0.1285(12) 0.107(12) Uiso 0.47(3) 1 d G . P B 1
H35A H 0.794659 1.519737 0.121097 0.129 Uiso 0.47(3) 1 calc R U P B 1
C36A C 0.6647(14) 1.4598(14) 0.0842(9) 0.116(10) Uiso 0.47(3) 1 d G . P B 1
H36A H 0.669865 1.468638 0.047148 0.139 Uiso 0.47(3) 1 calc R U P B 1
C37A C 0.5823(12) 1.4160(13) 0.0952(8) 0.083(7) Uiso 0.47(3) 1 d G . P B 1
H37A H 0.532292 1.395493 0.065576 0.100 Uiso 0.47(3) 1 calc R U P B 1
C32B C 0.5727(9) 1.4119(10) 0.1277(8) 0.060(5) Uiso 0.53(3) 1 d G . P B 2
C33B C 0.6516(11) 1.4531(11) 0.1649(7) 0.088(7) Uiso 0.53(3) 1 d G . P B 2
H33B H 0.654545 1.452399 0.203393 0.106 Uiso 0.53(3) 1 calc R U P B 2
C34B C 0.7260(10) 1.4955(12) 0.1445(9) 0.096(10) Uiso 0.53(3) 1 d G . P B 2
H34B H 0.778813 1.523048 0.169353 0.115 Uiso 0.53(3) 1 calc R U P B 2
C35B C 0.7216(11) 1.4966(12) 0.0869(9) 0.102(8) Uiso 0.53(3) 1 d G . P B 2
H35B H 0.771434 1.524871 0.073259 0.122 Uiso 0.53(3) 1 calc R U P B 2
C36B C 0.6427(13) 1.4553(12) 0.0497(7) 0.112(9) Uiso 0.53(3) 1 d G . P B 2
H36B H 0.639787 1.456047 0.011204 0.134 Uiso 0.53(3) 1 calc R U P B 2
C37B C 0.5683(10) 1.4130(11) 0.0701(7) 0.089(7) Uiso 0.53(3) 1 d G . P B 2
H37B H 0.515517 1.385397 0.045242 0.107 Uiso 0.53(3) 1 calc R U P B 2
S41 S 0.30834(14) 0.99452(17) 0.11349(8) 0.0560(5) Uani 1 1 d . . . . .
C42 C 0.2095(5) 0.9684(5) 0.0587(3) 0.0468(18) Uani 1 1 d . . . . .
S43 S 0.21620(14) 0.98668(15) -0.00878(8) 0.0502(5) Uani 1 1 d . . . . .
N44 N 0.1291(4) 0.9285(4) 0.0711(3) 0.0407(13) Uani 1 1 d . . . . .
C51 C 0.1126(5) 0.9204(6) 0.1276(3) 0.0495(18) Uani 1 1 d . . . . .
H51A H 0.174752 0.930048 0.154818 0.059 Uiso 1 1 calc R U . . .
H51B H 0.089781 0.859458 0.132983 0.059 Uiso 1 1 calc R U . . .
C52 C 0.0371(5) 0.9885(6) 0.1379(3) 0.0490(18) Uani 1 1 d . . . . .
C53 C 0.0406(6) 1.0772(6) 0.1230(3) 0.054(2) Uani 1 1 d . . . . .
H53 H 0.092118 1.096682 0.107234 0.065 Uiso 1 1 calc R U . . .
C54 C -0.0300(8) 1.1394(7) 0.1307(4) 0.075(3) Uani 1 1 d . . . . .
H54 H -0.026113 1.199759 0.119973 0.090 Uiso 1 1 calc R U . . .
C55 C -0.1063(8) 1.1109(10) 0.1544(4) 0.092(4) Uani 1 1 d . . . . .
C56 C -0.1112(8) 1.0225(9) 0.1689(5) 0.089(3) Uani 1 1 d . . . . .
H56 H -0.162844 1.002925 0.184485 0.106 Uiso 1 1 calc R U . . .
C57 C -0.0409(7) 0.9614(7) 0.1608(4) 0.075(3) Uani 1 1 d . . . . .
H57 H -0.045744 0.900851 0.170876 0.091 Uiso 1 1 calc R U . . .
O58 O -0.1800(8) 1.1644(8) 0.1653(5) 0.137(3) Uani 1 1 d . U . . .
C59 C -0.2150(14) 1.2304(13) 0.1313(8) 0.164(7) Uani 1 1 d . U . . .
H59A H -0.164142 1.275076 0.132079 0.246 Uiso 1 1 calc R U . . .
H59B H -0.269919 1.257934 0.142914 0.246 Uiso 1 1 calc R U . . .
H59C H -0.236789 1.207155 0.093682 0.246 Uiso 1 1 calc R U . . .
C61 C 0.0469(5) 0.8960(5) 0.0261(3) 0.0461(17) Uani 1 1 d . . . . .
H61A H 0.045698 0.931273 -0.007731 0.055 Uiso 1 1 calc R U . . .
H61B H -0.015006 0.906950 0.037193 0.055 Uiso 1 1 calc R U . . .
C62 C 0.0531(6) 0.7964(5) 0.0123(3) 0.0501(18) Uani 1 1 d . . . . .
C63 C -0.0319(8) 0.7477(7) -0.0045(5) 0.090(3) Uani 1 1 d . . . . .
H63 H -0.092717 0.774772 -0.005042 0.108 Uiso 1 1 calc R U . . .
C64 C -0.0283(13) 0.6590(10) -0.0207(7) 0.132(6) Uani 1 1 d . . . . .
H64 H -0.086857 0.626148 -0.031656 0.158 Uiso 1 1 calc R U . . .
C65 C 0.0598(16) 0.6178(9) -0.0211(7) 0.135(6) Uani 1 1 d . . . . .
H65 H 0.060462 0.557184 -0.031837 0.162 Uiso 1 1 calc R U . . .
C66 C 0.1470(12) 0.6645(8) -0.0058(6) 0.105(4) Uani 1 1 d . . . . .
C67 C 0.1411(7) 0.7553(6) 0.0117(4) 0.072(3) Uani 1 1 d . . . . .
H67 H 0.199400 0.788493 0.023095 0.087 Uiso 1 1 calc R U . . .
S71 S 0.60147(16) 0.96122(15) 0.09527(11) 0.0640(6) Uani 1 1 d . . . . .
C72 C 0.5440(5) 0.8572(5) 0.0827(3) 0.0484(18) Uani 1 1 d . . . . .
S73 S 0.45376(14) 0.84354(15) 0.02190(9) 0.0524(5) Uani 1 1 d . . . . .
N74 N 0.5704(4) 0.7890(4) 0.1191(3) 0.0473(15) Uani 1 1 d . . . . .
C81 C 0.5251(6) 0.6971(5) 0.1103(4) 0.0528(19) Uani 1 1 d . . . . .
H81A H 0.576229 0.651524 0.122305 0.063 Uiso 1 1 calc R U . . .
H81B H 0.496773 0.688004 0.070485 0.063 Uiso 1 1 calc R U . . .
C82 C 0.4461(5) 0.6847(5) 0.1425(4) 0.0514(19) Uani 1 1 d . . . . .
C83 C 0.3566(7) 0.7282(7) 0.1249(5) 0.080(3) Uani 1 1 d . U . . .
H83 H 0.345435 0.762962 0.092185 0.096 Uiso 1 1 calc R U . . .
C84 C 0.2828(8) 0.7219(8) 0.1546(5) 0.085(3) Uani 1 1 d . U . . .
H84 H 0.223526 0.753084 0.141745 0.102 Uiso 1 1 calc R U . . .
C85 C 0.2951(6) 0.6719(7) 0.2012(4) 0.069(2) Uani 1 1 d . . . . .
C86 C 0.3808(7) 0.6256(7) 0.2196(4) 0.069(3) Uani 1 1 d . . . . .
H86 H 0.389680 0.589909 0.251866 0.083 Uiso 1 1 calc R U . . .
C87 C 0.4571(6) 0.6318(6) 0.1896(4) 0.062(2) Uani 1 1 d . . . . .
H87 H 0.515528 0.599319 0.202255 0.074 Uiso 1 1 calc R U . . .
O88 O 0.2142(5) 0.6710(5) 0.2258(3) 0.094(2) Uani 1 1 d . . . . .
C89 C 0.2218(9) 0.6161(9) 0.2717(5) 0.101(4) Uani 1 1 d . . . . .
H89A H 0.231830 0.554458 0.261401 0.152 Uiso 1 1 calc R U . . .
H89B H 0.161902 0.619994 0.285142 0.152 Uiso 1 1 calc R U . . .
H89C H 0.276867 0.635331 0.300918 0.152 Uiso 1 1 calc R U . . .
C91 C 0.6433(5) 0.7987(6) 0.1721(3) 0.0538(19) Uani 1 1 d . . . . .
H91A H 0.617557 0.770237 0.201776 0.065 Uiso 1 1 calc R U . . .
H91B H 0.652161 0.862873 0.181026 0.065 Uiso 1 1 calc R U . . .
C92 C 0.7426(6) 0.7577(6) 0.1719(3) 0.0535(19) Uani 1 1 d . . . . .
C93 C 0.7979(9) 0.7190(8) 0.2205(5) 0.097(4) Uani 1 1 d . . . . .
H93 H 0.773570 0.716530 0.253007 0.116 Uiso 1 1 calc R U . . .
C94 C 0.8923(9) 0.6832(9) 0.2199(6) 0.100(4) Uani 1 1 d . U . . .
H94 H 0.930398 0.656328 0.252182 0.120 Uiso 1 1 calc R U . . .
C95 C 0.9266(10) 0.6876(9) 0.1740(6) 0.099(4) Uani 1 1 d . U . . .
H95 H 0.990521 0.667078 0.175261 0.119 Uiso 1 1 calc R U . . .
C96 C 0.8733(8) 0.7204(8) 0.1259(6) 0.098(4) Uani 1 1 d . . . . .
H96 H 0.897215 0.718152 0.093183 0.117 Uiso 1 1 calc R U . . .
C97 C 0.7811(7) 0.7580(7) 0.1251(5) 0.076(3) Uani 1 1 d . . . . .
H97 H 0.744841 0.784029 0.092042 0.091 Uiso 1 1 calc R U . . .

loop_
_atom_site_aniso_label
_atom_site_aniso_U_11
_atom_site_aniso_U_22
_atom_site_aniso_U_33
_atom_site_aniso_U_23
_atom_site_aniso_U_13
_atom_site_aniso_U_12
Bi1 0.03358(15) 0.05253(18) 0.04877(19) -0.00168(13) 0.01705(12) 0.00033(12)
S11 0.0483(11) 0.0630(13) 0.0603(13) -0.0115(10) 0.0033(9) 0.0037(9)
C12 0.047(4) 0.044(4) 0.061(5) -0.007(4) 0.022(4) -0.003(3)
S13 0.0469(11) 0.0703(15) 0.0741(15) -0.0074(12) 0.0048(10) 0.0125(10)
N14 0.059(4) 0.063(5) 0.070(5) -0.007(4) 0.022(4) 0.002(4)
C21 0.097(7) 0.053(5) 0.093(8) 0.006(5) 0.048(6) 0.007(5)
C22 0.071(6) 0.052(5) 0.069(6) 0.001(4) 0.027(5) 0.008(4)
C23 0.105(8) 0.065(6) 0.129(10) 0.028(6) 0.070(8) 0.029(6)
C24 0.111(9) 0.076(7) 0.119(10) 0.026(7) 0.065(8) 0.020(7)
C25 0.076(7) 0.090(8) 0.100(9) -0.016(6) 0.041(6) 0.004(6)
C26 0.095(8) 0.058(6) 0.124(10) 0.001(6) 0.038(7) 0.030(6)
C27 0.087(7) 0.047(5) 0.090(7) -0.001(5) 0.031(6) 0.003(5)
O28 0.103(6) 0.133(8) 0.151(9) 0.004(6) 0.074(6) 0.028(5)
C29 0.129(12) 0.149(14) 0.186(17) 0.009(12) 0.110(12) -0.006(11)
C31 0.112(9) 0.059(6) 0.099(8) -0.026(6) 0.035(7) -0.004(6)
S41 0.0396(10) 0.0879(16) 0.0423(10) -0.0081(10) 0.0127(8) -0.0109(10)
C42 0.043(4) 0.045(4) 0.052(5) -0.002(3) 0.011(3) 0.003(3)
S43 0.0398(9) 0.0710(13) 0.0417(10) -0.0056(9) 0.0134(8) -0.0061(9)
N44 0.034(3) 0.042(3) 0.050(4) -0.002(3) 0.018(3) -0.001(2)
C51 0.039(4) 0.058(5) 0.053(5) 0.007(4) 0.015(3) -0.001(3)
C52 0.045(4) 0.065(5) 0.039(4) -0.007(4) 0.013(3) -0.006(4)
C53 0.057(5) 0.061(5) 0.048(5) -0.003(4) 0.018(4) 0.011(4)
C54 0.100(7) 0.076(7) 0.049(5) -0.005(5) 0.016(5) 0.027(6)
C55 0.075(7) 0.146(11) 0.061(6) -0.016(7) 0.026(5) 0.054(7)
C56 0.066(6) 0.111(9) 0.102(9) -0.011(7) 0.048(6) 0.007(6)
C57 0.060(5) 0.095(8) 0.083(7) -0.008(5) 0.040(5) -0.009(5)
O58 0.138(5) 0.147(5) 0.133(5) -0.001(4) 0.048(4) 0.037(4)
C59 0.175(10) 0.166(10) 0.158(10) 0.012(8) 0.053(8) 0.043(8)
C61 0.028(3) 0.050(4) 0.060(5) 0.003(4) 0.008(3) 0.003(3)
C62 0.054(4) 0.047(4) 0.049(4) 0.005(3) 0.010(4) -0.007(4)
C63 0.072(6) 0.068(7) 0.121(10) -0.009(6) 0.003(6) -0.024(5)
C64 0.131(12) 0.076(9) 0.173(16) -0.036(9) 0.001(11) -0.032(9)
C65 0.22(2) 0.044(7) 0.139(13) -0.020(7) 0.039(13) -0.005(10)
C66 0.145(12) 0.059(7) 0.113(10) 0.000(7) 0.036(9) 0.019(7)
C67 0.066(6) 0.059(6) 0.095(7) 0.004(5) 0.025(5) 0.015(5)
S71 0.0533(12) 0.0516(12) 0.0801(16) 0.0073(11) 0.0006(11) -0.0136(9)
C72 0.036(4) 0.053(5) 0.058(5) 0.005(4) 0.014(3) -0.008(3)
S73 0.0416(9) 0.0596(12) 0.0546(12) 0.0086(9) 0.0080(9) -0.0089(9)
N74 0.039(3) 0.053(4) 0.051(4) 0.007(3) 0.011(3) 0.000(3)
C81 0.051(4) 0.042(4) 0.068(5) 0.004(4) 0.018(4) 0.007(3)
C82 0.045(4) 0.039(4) 0.071(5) 0.009(4) 0.014(4) 0.001(3)
C83 0.070(4) 0.086(5) 0.089(5) 0.024(4) 0.029(4) 0.008(4)
C84 0.075(4) 0.087(5) 0.097(5) 0.021(4) 0.030(4) 0.004(4)
C85 0.052(5) 0.075(6) 0.086(7) 0.013(5) 0.029(5) 0.000(4)
C86 0.081(6) 0.073(6) 0.055(5) 0.021(5) 0.016(5) -0.007(5)
C87 0.054(5) 0.064(5) 0.064(5) 0.015(4) 0.009(4) 0.010(4)
O88 0.078(4) 0.102(6) 0.109(6) 0.036(5) 0.038(4) 0.003(4)
C89 0.105(9) 0.116(10) 0.083(8) 0.030(7) 0.024(7) -0.004(8)
C91 0.046(4) 0.064(5) 0.052(5) 0.007(4) 0.014(4) 0.005(4)
C92 0.049(4) 0.054(5) 0.051(5) 0.001(4) -0.002(4) 0.002(4)
C93 0.107(8) 0.112(9) 0.061(6) -0.007(6) -0.003(6) 0.042(7)
C94 0.095(5) 0.101(5) 0.096(5) -0.003(4) 0.003(4) 0.013(4)
C95 0.086(5) 0.101(5) 0.107(5) -0.010(4) 0.014(4) 0.009(4)
C96 0.078(7) 0.099(9) 0.125(11) -0.002(8) 0.043(7) 0.011(6)
C97 0.064(6) 0.084(7) 0.085(7) 0.014(5) 0.030(5) 0.018(5)

loop_
_atom_type_symbol
_atom_type_description
_atom_type_scat_dispersion_real
_atom_type_scat_dispersion_imag
_atom_type_scat_source
C C 0.0033 0.0016 'International Tables Vol C Tables 4.2.6.8 and 6.1.1.4'
H H 0.0000 0.0000 'International Tables Vol C Tables 4.2.6.8 and 6.1.1.4'
Bi Bi -4.1077 10.2566 'International Tables Vol C Tables 4.2.6.8 and 6.1.1.4'
N N 0.0061 0.0033 'International Tables Vol C Tables 4.2.6.8 and 6.1.1.4'
O O 0.0106 0.0060 'International Tables Vol C Tables 4.2.6.8 and 6.1.1.4'
S S 0.1246 0.1234 'International Tables Vol C Tables 4.2.6.8 and 6.1.1.4'

loop_
_geom_angle_atom_site_label_1
_geom_angle_atom_site_label_2
_geom_angle_atom_site_label_3
_geom_angle
_geom_angle_site_symmetry_1
_geom_angle_site_symmetry_3
S41 Bi1 S13 87.70(8) . .
S41 Bi1 S11 84.58(7) . .
S13 Bi1 S11 64.96(6) . .
S41 Bi1 S43 65.28(6) . .
S13 Bi1 S43 83.22(7) . .
S11 Bi1 S43 137.13(6) . .
S41 Bi1 S71 95.44(7) . .
S13 Bi1 S71 139.50(6) . .
S11 Bi1 S71 75.14(6) . .
S43 Bi1 S71 134.40(6) . .
S41 Bi1 S73 163.45(6) . 3_675
S13 Bi1 S73 83.82(7) . 3_675
S11 Bi1 S73 78.96(6) . 3_675
S43 Bi1 S73 127.35(5) . 3_675
S71 Bi1 S73 82.06(6) . 3_675
S41 Bi1 S73 86.40(6) . .
S13 Bi1 S73 162.92(6) . .
S11 Bi1 S73 130.21(6) . .
S43 Bi1 S73 79.75(6) . .
S71 Bi1 S73 57.17(5) . .
S73 Bi1 S73 105.54(5) 3_675 .
S41 Bi1 S71 139.78(6) . 3_675
S13 Bi1 S71 96.91(7) . 3_675
S11 Bi1 S71 133.40(6) . 3_675
S43 Bi1 S71 75.58(5) . 3_675
S71 Bi1 S71 105.83(5) . 3_675
S73 Bi1 S71 55.78(5) 3_675 3_675
S73 Bi1 S71 77.61(5) . 3_675
S41 Bi1 Bi1 136.89(5) . 3_675
S13 Bi1 Bi1 135.35(6) . 3_675
S11 Bi1 Bi1 112.56(5) . 3_675
S43 Bi1 Bi1 110.27(4) . 3_675
S71 Bi1 Bi1 55.52(5) . 3_675
S73 Bi1 Bi1 53.68(4) 3_675 3_675
S73 Bi1 Bi1 51.86(4) . 3_675
S71 Bi1 Bi1 50.31(4) 3_675 3_675
C12 S11 Bi1 87.2(3) . .
N14 C12 S11 120.8(6) . .
N14 C12 S13 120.1(6) . .
S11 C12 S13 119.1(4) . .
C12 S13 Bi1 88.4(3) . .
C12 N14 C21 123.9(8) . .
C12 N14 C31 121.2(8) . .
C21 N14 C31 114.9(8) . .
N14 C21 C22 114.2(8) . .
N14 C21 H21A 108.7 . .
C22 C21 H21A 108.7 . .
N14 C21 H21B 108.7 . .
C22 C21 H21B 108.7 . .
H21A C21 H21B 107.6 . .
C23 C22 C27 117.9(9) . .
C23 C22 C21 123.6(8) . .
C27 C22 C21 118.5(8) . .
C22 C23 C24 122.0(10) . .
C22 C23 H23 119.0 . .
C24 C23 H23 119.0 . .
C25 C24 C23 118.6(10) . .
C25 C24 H24 120.7 . .
C23 C24 H24 120.7 . .
C24 C25 O28 124.3(12) . .
C24 C25 C26 119.2(10) . .
O28 C25 C26 116.4(11) . .
C27 C26 C25 121.1(10) . .
C27 C26 H26 119.4 . .
C25 C26 H26 119.4 . .
C22 C27 C26 121.1(10) . .
C22 C27 H27 119.5 . .
C26 C27 H27 119.5 . .
C25 O28 C29 117.5(11) . .
O28 C29 H29A 109.5 . .
O28 C29 H29B 109.5 . .
H29A C29 H29B 109.5 . .
O28 C29 H29C 109.5 . .
H29A C29 H29C 109.5 . .
H29B C29 H29C 109.5 . .
C32A C31 N14 123.8(13) . .
N14 C31 C32B 105.5(9) . .
C32A C31 H31A 106.4 . .
N14 C31 H31A 106.4 . .
C32A C31 H31B 106.4 . .
N14 C31 H31B 106.4 . .
H31A C31 H31B 106.5 . .
C31 C32A C33A 123.5(13) . .
C31 C32A C37A 116.4(13) . .
C33A C32A C37A 120.0 . .
C32A C33A C34A 120.0 . .
C32A C33A H33A 120.0 . .
C34A C33A H33A 120.0 . .
C33A C34A C35A 120.0 . .
C33A C34A H34A 120.0 . .
C35A C34A H34A 120.0 . .
C34A C35A C36A 120.0 . .
C34A C35A H35A 120.0 . .
C36A C35A H35A 120.0 . .
C37A C36A C35A 120.0 . .
C37A C36A H36A 120.0 . .
C35A C36A H36A 120.0 . .
C36A C37A C32A 120.0 . .
C36A C37A H37A 120.0 . .
C32A C37A H37A 120.0 . .
C33B C32B C37B 120.0 . .
C33B C32B C31 114.7(10) . .
C37B C32B C31 125.3(10) . .
C32B C33B C34B 120.0 . .
C32B C33B H33B 120.0 . .
C34B C33B H33B 120.0 . .
C35B C34B C33B 120.0 . .
C35B C34B H34B 120.0 . .
C33B C34B H34B 120.0 . .
C36B C35B C34B 120.0 . .
C36B C35B H35B 120.0 . .
C34B C35B H35B 120.0 . .
C35B C36B C37B 120.0 . .
C35B C36B H36B 120.0 . .
C37B C36B H36B 120.0 . .
C36B C37B C32B 120.0 . .
C36B C37B H37B 120.0 . .
C32B C37B H37B 120.0 . .
C42 S41 Bi1 89.1(3) . .
N44 C42 S43 121.2(6) . .
N44 C42 S41 118.2(6) . .
S43 C42 S41 120.5(5) . .
C42 S43 Bi1 85.1(3) . .
C42 N44 C51 124.3(6) . .
C42 N44 C61 120.7(6) . .
C51 N44 C61 114.9(6) . .
N44 C51 C52 111.6(6) . .
N44 C51 H51A 109.3 . .
C52 C51 H51A 109.3 . .
N44 C51 H51B 109.3 . .
C52 C51 H51B 109.3 . .
H51A C51 H51B 108.0 . .
C53 C52 C57 117.6(8) . .
C53 C52 C51 121.7(7) . .
C57 C52 C51 120.7(8) . .
C52 C53 C54 122.1(9) . .
C52 C53 H53 119.0 . .
C54 C53 H53 119.0 . .
C55 C54 C53 119.2(10) . .
C55 C54 H54 120.4 . .
C53 C54 H54 120.4 . .
C56 C55 O58 114.8(12) . .
C56 C55 C54 119.3(9) . .
O58 C55 C54 125.9(13) . .
C55 C56 C57 120.9(10) . .
C55 C56 H56 119.6 . .
C57 C56 H56 119.6 . .
C56 C57 C52 120.9(10) . .
C56 C57 H57 119.5 . .
C52 C57 H57 119.5 . .
C59 O58 C55 119.7(13) . .
O58 C59 H59A 109.5 . .
O58 C59 H59B 109.5 . .
H59A C59 H59B 109.5 . .
O58 C59 H59C 109.5 . .
H59A C59 H59C 109.5 . .
H59B C59 H59C 109.5 . .
N44 C61 C62 114.0(6) . .
N44 C61 H61A 108.8 . .
C62 C61 H61A 108.8 . .
N44 C61 H61B 108.8 . .
C62 C61 H61B 108.8 . .
H61A C61 H61B 107.6 . .
C63 C62 C67 118.5(9) . .
C63 C62 C61 119.3(8) . .
C67 C62 C61 121.9(7) . .
C62 C63 C64 120.3(12) . .
C62 C63 H63 119.9 . .
C64 C63 H63 119.9 . .
C65 C64 C63 121.1(13) . .
C65 C64 H64 119.4 . .
C63 C64 H64 119.4 . .
C64 C65 C66 120.8(12) . .
C64 C65 H65 119.6 . .
C66 C65 H65 119.6 . .
C65 C66 C67 116.8(13) . .
C62 C67 C66 122.4(11) . .
C62 C67 H67 118.8 . .
C66 C67 H67 118.8 . .
C72 S71 Bi1 88.9(3) . .
C72 S71 Bi1 81.9(3) . 3_675
Bi1 S71 Bi1 74.17(5) . 3_675
N74 C72 S73 121.3(6) . .
N74 C72 S71 120.4(6) . .
S73 C72 S71 118.3(4) . .
C72 S73 Bi1 86.8(2) . 3_675
C72 S73 Bi1 84.5(3) . .
Bi1 S73 Bi1 74.46(5) 3_675 .
C72 N74 C91 123.1(7) . .
C72 N74 C81 123.2(6) . .
C91 N74 C81 113.7(6) . .
N74 C81 C82 111.8(6) . .
N74 C81 H81A 109.2 . .
C82 C81 H81A 109.2 . .
N74 C81 H81B 109.2 . .
C82 C81 H81B 109.2 . .
H81A C81 H81B 107.9 . .
C87 C82 C83 116.6(8) . .
C87 C82 C81 123.7(7) . .
C83 C82 C81 119.7(8) . .
C82 C83 C84 121.9(10) . .
C82 C83 H83 119.1 . .
C84 C83 H83 119.1 . .
C85 C84 C83 121.1(10) . .
C85 C84 H84 119.5 . .
C83 C84 H84 119.5 . .
C84 C85 C86 119.5(9) . .
C84 C85 O88 114.5(9) . .
C86 C85 O88 126.0(9) . .
C85 C86 C87 119.9(8) . .
C85 C86 H86 120.1 . .
C87 C86 H86 120.1 . .
C82 C87 C86 121.0(8) . .
C82 C87 H87 119.5 . .
C86 C87 H87 119.5 . .
C89 O88 C85 116.2(9) . .
O88 C89 H89A 109.5 . .
O88 C89 H89B 109.5 . .
H89A C89 H89B 109.5 . .
O88 C89 H89C 109.5 . .
H89A C89 H89C 109.5 . .
H89B C89 H89C 109.5 . .
N74 C91 C92 114.0(7) . .
N74 C91 H91A 108.7 . .
C92 C91 H91A 108.7 . .
N74 C91 H91B 108.7 . .
C92 C91 H91B 108.7 . .
H91A C91 H91B 107.6 . .
C97 C92 C93 118.2(9) . .
C97 C92 C91 122.3(7) . .
C93 C92 C91 119.5(9) . .
C92 C93 C94 118.7(11) . .
C92 C93 H93 120.7 . .
C94 C93 H93 120.7 . .
C95 C94 C93 120.4(12) . .
C95 C94 H94 119.8 . .
C93 C94 H94 119.8 . .
C94 C95 C96 122.4(13) . .
C94 C95 H95 118.8 . .
C96 C95 H95 118.8 . .
C95 C96 C97 118.8(12) . .
C95 C96 H96 120.6 . .
C97 C96 H96 120.6 . .
C92 C97 C96 121.4(10) . .
C92 C97 H97 119.3 . .
C96 C97 H97 119.3 . .

loop_
_geom_bond_atom_site_label_1
_geom_bond_atom_site_label_2
_geom_bond_distance
_geom_bond_site_symmetry_2
Bi1 S41 2.673(2) .
Bi1 S13 2.725(2) .
Bi1 S11 2.770(2) .
Bi1 S43 2.8176(19) .
Bi1 S71 3.014(2) .
Bi1 S73 3.0761(19) 3_675
Bi1 S73 3.151(2) .
Bi1 S71 3.228(3) 3_675
Bi1 Bi1 3.7681(5) 3_675
S11 C12 1.705(8) .
C12 N14 1.330(10) .
C12 S13 1.718(8) .
N14 C21 1.441(12) .
N14 C31 1.468(12) .
C21 C22 1.511(12) .
C21 H21A 0.9700 .
C21 H21B 0.9700 .
C22 C23 1.354(13) .
C22 C27 1.360(13) .
C23 C24 1.404(14) .
C23 H23 0.9300 .
C24 C25 1.357(15) .
C24 H24 0.9300 .
C25 O28 1.361(13) .
C25 C26 1.366(16) .
C26 C27 1.364(14) .
C26 H26 0.9300 .
C27 H27 0.9300 .
O28 C29 1.399(16) .
C29 H29A 0.9600 .
C29 H29B 0.9600 .
C29 H29C 0.9600 .
C31 C32A 1.346(16) .
C31 C32B 1.648(18) .
C31 H31A 0.9700 .
C31 H31B 0.9700 .
C32A C33A 1.3900 .
C32A C37A 1.3900 .
C33A C34A 1.3900 .
C33A H33A 0.9300 .
C34A C35A 1.3900 .
C34A H34A 0.9300 .
C35A C36A 1.3900 .
C35A H35A 0.9300 .
C36A C37A 1.3900 .
C36A H36A 0.9300 .
C37A H37A 0.9300 .
C32B C33B 1.3900 .
C32B C37B 1.3900 .
C33B C34B 1.3900 .
C33B H33B 0.9300 .
C34B C35B 1.3900 .
C34B H34B 0.9300 .
C35B C36B 1.3900 .
C35B H35B 0.9300 .
C36B C37B 1.3900 .
C36B H36B 0.9300 .
C37B H37B 0.9300 .
S41 C42 1.725(8) .
C42 N44 1.353(9) .
C42 S43 1.689(8) .
N44 C51 1.449(9) .
N44 C61 1.470(9) .
C51 C52 1.510(11) .
C51 H51A 0.9700 .
C51 H51B 0.9700 .
C52 C53 1.357(12) .
C52 C57 1.383(11) .
C53 C54 1.383(12) .
C53 H53 0.9300 .
C54 C55 1.380(16) .
C54 H54 0.9300 .
C55 C56 1.353(17) .
C55 O58 1.362(13) .
C56 C57 1.372(14) .
C56 H56 0.9300 .
C57 H57 0.9300 .
O58 C59 1.297(18) .
C59 H59A 0.9600 .
C59 H59B 0.9600 .
C59 H59C 0.9600 .
C61 C62 1.509(11) .
C61 H61A 0.9700 .
C61 H61B 0.9700 .
C62 C63 1.360(12) .
C62 C67 1.364(12) .
C63 C64 1.367(17) .
C63 H63 0.9300 .
C64 C65 1.36(2) .
C64 H64 0.9300 .
C65 C66 1.37(2) .
C65 H65 0.9300 .
C66 C67 1.410(15) .
C67 H67 0.9300 .
S71 C72 1.719(8) .
C72 N74 1.333(9) .
C72 S73 1.719(8) .
N74 C91 1.455(9) .
N74 C81 1.485(10) .
C81 C82 1.496(11) .
C81 H81A 0.9700 .
C81 H81B 0.9700 .
C82 C87 1.366(11) .
C82 C83 1.375(12) .
C83 C84 1.384(13) .
C83 H83 0.9300 .
C84 C85 1.331(13) .
C84 H84 0.9300 .
C85 C86 1.353(13) .
C85 O88 1.386(11) .
C86 C87 1.418(12) .
C86 H86 0.9300 .
C87 H87 0.9300 .
O88 C89 1.364(12) .
C89 H89A 0.9600 .
C89 H89B 0.9600 .
C89 H89C 0.9600 .
C91 C92 1.505(11) .
C91 H91A 0.9700 .
C91 H91B 0.9700 .
C92 C97 1.363(12) .
C92 C93 1.378(12) .
C93 C94 1.414(16) .
C93 H93 0.9300 .
C94 C95 1.311(16) .
C94 H94 0.9300 .
C95 C96 1.326(16) .
C95 H95 0.9300 .
C96 C97 1.389(14) .
C96 H96 0.9300 .
C97 H97 0.9300 .
